data_7200545
loop_
_publ_author_name
'Constable, Edwin C.'
'Zhang, Guoqi'
'Housecroft, Catherine E.'
'Neuburger, Markus'
'Schaffner, Silvia'

_publ_section_title
;
 Hierarchical multicomponent assembly utilizing sequential metal--ligand
 and hydrogen-bonding interactions
;
_journal_coden_ASTM CRECF4
_journal_issue 4
_journal_name_full CrystEngComm
_journal_page_first 657
_journal_page_last 662
_journal_paper_doi 10.1039/b817706f
_journal_volume 11
_journal_year 2009
_chemical_absolute_configuration ad
_chemical_formula_moiety 'C24 H28 Cu N2 O4, H2 O'
_chemical_formula_sum 'C24 H30 Cu N2 O5'
_chemical_formula_weight 490.06
_space_group_IT_number 1
_symmetry_cell_setting triclinic
_symmetry_space_group_name_Hall 'P 1'
_symmetry_space_group_name_H-M 'P 1'
_atom_sites_solution_hydrogens geom
_atom_sites_solution_primary direct
_audit_creation_date 08-09-23
_audit_creation_method CRYSTALS_ver_12.84
_cell_angle_alpha 97.313(2)
_cell_angle_beta 109.121(2)
_cell_angle_gamma 107.198(2)
_cell_formula_units_Z 2
_cell_length_a 8.8855(4)
_cell_length_b 10.8153(4)
_cell_length_c 13.0636(5)
_cell_measurement_reflns_used 0
_cell_measurement_temperature 123
_cell_measurement_theta_max 0
_cell_measurement_theta_min 0
_cell_volume 1097.61(8)
_computing_cell_refinement 'DENZO/SCALEPACK (Otwinowski & Minor, 1997)'
_computing_data_collection 'COLLECT (Nonius, 1997-2001).'
_computing_data_reduction 'DENZO/SCALEPACK (Otwinowski & Minor, 1997)'
_computing_molecular_graphics 'CAMERON (Watkin et al., 1996)'
_computing_publication_material 'CRYSTALS (Betteridge et al., 2003)'
_computing_structure_refinement 'CRYSTALS (Betteridge et al., 2003)'
_computing_structure_solution 'SIR92 (Altomare et al., 1994)'
_diffrn_ambient_temperature 123
_diffrn_measured_fraction_theta_full 0.995
_diffrn_measured_fraction_theta_max 0.976
_diffrn_measurement_device_type 'Nonius KappaCCD'
_diffrn_measurement_method '\f & \w scans'
_diffrn_radiation_monochromator graphite
_diffrn_radiation_type 'Mo K\a'
_diffrn_radiation_wavelength 0.71073
_diffrn_reflns_av_R_equivalents 0.033
_diffrn_reflns_limit_h_max 14
_diffrn_reflns_limit_h_min -14
_diffrn_reflns_limit_k_max 17
_diffrn_reflns_limit_k_min -17
_diffrn_reflns_limit_l_max 21
_diffrn_reflns_limit_l_min -21
_diffrn_reflns_number 39940
_diffrn_reflns_theta_full 30.428
_diffrn_reflns_theta_max 34.974
_diffrn_reflns_theta_min 1.703
_diffrn_standards_number 0
_exptl_absorpt_coefficient_mu 1.034
_exptl_absorpt_correction_T_max 0.92
_exptl_absorpt_correction_T_min 0.87
_exptl_absorpt_correction_type multi-scan
_exptl_absorpt_process_details 'DENZO/SCALEPACK (Otwinowski & Minor, 1997)'
_exptl_crystal_colour orange
_exptl_crystal_density_diffrn 1.483
_exptl_crystal_description block
_exptl_crystal_F_000 514
_exptl_crystal_size_max 0.34
_exptl_crystal_size_mid 0.13
_exptl_crystal_size_min 0.08
_refine_diff_density_max 0.47
_refine_diff_density_min -0.42
_refine_ls_abs_structure_details 'Flack (1983), 8869 Friedel-pairs'
_refine_ls_abs_structure_Flack 0.011(10)
_refine_ls_extinction_method None
_refine_ls_goodness_of_fit_ref 1.0829
_refine_ls_hydrogen_treatment noref
_refine_ls_matrix_type full
_refine_ls_number_parameters 578
_refine_ls_number_reflns 11280
_refine_ls_number_restraints 59
_refine_ls_R_factor_all 0.0652
_refine_ls_R_factor_gt 0.0311
_refine_ls_shift/su_max 0.022230
_refine_ls_structure_factor_coef F
_refine_ls_weighting_details
;
Method, part 1, Chebychev polynomial, (Watkin, 1994, Prince, 1982)
[weight] = 1.0/[A~0~*T~0~(x)+A~1~*T~1~(x) ... +A~n-1~]*T~n-1~(x)]
where A~i~ are the Chebychev coefficients listed below and x= Fcalc/Fmax
Method = Robust Weighting (Prince, 1982)
W = [weight] * [1-(deltaF/6*sigmaF)^2^]^2^
A~i~ are:
0.431 0.201 0.244
;
_refine_ls_weighting_scheme calc
_refine_ls_wR_factor_all 0.0561
_refine_ls_wR_factor_gt 0.0317
_refine_ls_wR_factor_ref 0.0317
_reflns_limit_h_max 14
_reflns_limit_h_min -14
_reflns_limit_k_max 17
_reflns_limit_k_min -17
_reflns_limit_l_max 21
_reflns_limit_l_min -21
_reflns_number_gt 11280
_reflns_number_total 18296
_reflns_threshold_expression I>3.0\s(I)
_oxford_diffrn_Wilson_B_factor 0.00
_oxford_diffrn_Wilson_scale 0.00
_oxford_refine_ls_scale 0.3303(2)
_oxford_structure_analysis_title 'gq26_123k_0m in P1'
_cod_data_source_file B817706F.txt
_cod_data_source_block gq26_123k
_cod_depositor_comments
;
The following automatic conversions were performed:
'_symmetry_cell_setting' value 'Triclinic' changed to 'triclinic'
according to '/home/saulius/struct/CIF-dictionaries/cif_core.dic'
dictionary named 'cif_core.dic' version 2.4.1 from 2010-06-29.

Automatic conversion script
Id: cif_fix_enum 1527 2010-12-29 10:47:43Z saulius 

 Replaced the incorrect bibliographical reference to the original
 publication with a proper one.

 Antanas Vaitkus,
 2019-09-18
;
_cod_original_sg_symbol_H-M 'P 1 '
_cod_original_formula_sum 'C24 H30 Cu1 N2 O5'
_cod_database_code 7200545

loop_
_symmetry_equiv_pos_as_xyz
x,y,z

loop_
_atom_site_label
_atom_site_type_symbol
_atom_site_fract_x
_atom_site_fract_y
_atom_site_fract_z
_atom_site_U_iso_or_equiv
_atom_site_occupancy
_atom_site_adp_type
_atom_site_refinement_flags_posn
_atom_site_refinement_flags_adp
_atom_site_refinement_flags_occupancy
_atom_site_disorder_assembly
_atom_site_disorder_group
_atom_site_attached_hydrogens
Cu1 Cu 0.06558(9) 0.49361(7) 0.30181(7) 0.0129 1.0000 Uani . . . . . .
N1 N -0.0723(4) 0.4691(3) 0.1460(3) 0.0140 1.0000 Uani . . . . . .
N2 N 0.0916(4) 0.3271(3) 0.2479(3) 0.0157 1.0000 Uani . . . . . .
C1 C -0.0526(5) 0.7147(4) 0.2823(4) 0.0135 1.0000 Uani . . . . . .
C2 C -0.0408(5) 0.8445(5) 0.3307(4) 0.0171 1.0000 Uani . . . . . .
C3 C -0.1397(6) 0.9096(4) 0.2692(4) 0.0167 1.0000 Uani . . . . . .
C4 C -0.2605(6) 0.8422(5) 0.1604(4) 0.0211 1.0000 Uani . . . . . .
C5 C -0.2741(5) 0.7162(4) 0.1130(4) 0.0171 1.0000 Uani . . . . . .
C6 C -0.1674(6) 0.6525(5) 0.1712(4) 0.0167 1.0000 Uani . . . . . .
C7 C -0.1680(5) 0.5342(4) 0.1081(4) 0.0147 1.0000 Uani . . . . . .
C8 C -0.0543(3) 0.3656(2) 0.07030(19) 0.0162 1.0000 Uani . . . . . .
C9 C -0.1936(7) 0.3061(5) -0.0459(5) 0.0231 1.0000 Uani . . . . . .
C10 C -0.1526(5) 0.2028(3) -0.1119(2) 0.0299 1.0000 Uani . . . . . .
C11 C -0.1252(4) 0.0959(3) -0.0503(2) 0.0286 1.0000 Uani . . . . . .
C12 C 0.0118(6) 0.1548(5) 0.0677(4) 0.0236 1.0000 Uani . . . . . .
C13 C -0.0319(3) 0.2576(2) 0.13260(19) 0.0166 1.0000 Uani . . . . . .
C14 C 0.2061(6) 0.2821(4) 0.3038(4) 0.0196 1.0000 Uani . . . . . .
C15 C 0.3147(6) 0.3358(5) 0.4176(5) 0.0187 1.0000 Uani . U . . . .
C16 C 0.4320(6) 0.2716(5) 0.4654(5) 0.0245 1.0000 Uani . U . . . .
C17 C 0.5337(6) 0.3107(5) 0.5744(5) 0.0233 1.0000 Uani . U . . . .
C18 C 0.5250(6) 0.4172(5) 0.6450(5) 0.0245 1.0000 Uani . U . . . .
C19 C 0.4163(6) 0.4835(5) 0.6034(5) 0.0182 1.0000 Uani . . . . . .
C20 C 0.3057(6) 0.4453(5) 0.4859(4) 0.0170 1.0000 Uani . . . . . .
C21 C 0.0845(6) 1.0271(4) 0.4966(4) 0.0177 1.0000 Uani . U . . . .
C22 C 0.2000(7) 1.0510(5) 0.6176(5) 0.0269 1.0000 Uani . U . . . .
C23 C 0.5093(6) 0.6362(5) 0.7800(4) 0.0256 1.0000 Uani . . . . . .
C24 C 0.4724(7) 0.7534(5) 0.8262(5) 0.0275 1.0000 Uani . . . . . .
O1 O 0.0474(4) 0.6621(3) 0.3466(3) 0.0145 1.0000 Uani . . . . . .
O2 O 0.2093(4) 0.5129(3) 0.4532(3) 0.0190 1.0000 Uani . . . . . .
O3 O 0.0711(4) 0.8975(3) 0.4401(3) 0.0194 1.0000 Uani . . . . . .
O4 O 0.4002(4) 0.5874(4) 0.6626(3) 0.0195 1.0000 Uani . U . . . .
O51 O 0.4092(5) 0.3870(4) -0.0668(3) 0.0305 1.0000 Uani . . . . . .
Cu2 Cu 0.45049(9) 0.58872(7) 0.21889(7) 0.0136 1.0000 Uani . . . . . .
N3 N 0.6186(4) 0.6295(3) 0.3698(3) 0.0155 1.0000 Uani . . . . . .
N4 N 0.3938(4) 0.7343(3) 0.2797(3) 0.0162 1.0000 Uani . . . . . .
C31 C 0.5641(5) 0.3678(4) 0.2342(3) 0.0137 1.0000 Uani . . . . . .
C32 C 0.5502(5) 0.2339(4) 0.1884(4) 0.0132 1.0000 Uani . . . . . .
C33 C 0.6432(6) 0.1701(5) 0.2479(4) 0.0205 1.0000 Uani . . . . . .
C34 C 0.7662(6) 0.2333(5) 0.3565(4) 0.0224 1.0000 Uani . . . . . .
C35 C 0.7884(6) 0.3610(5) 0.4041(4) 0.0221 1.0000 Uani . . . . . .
C36 C 0.6866(5) 0.4286(4) 0.3459(4) 0.0134 1.0000 Uani . . . . . .
C37 C 0.7071(5) 0.5573(4) 0.4067(4) 0.0155 1.0000 Uani . . . . . .
C38 C 0.6433(3) 0.7594(2) 0.43826(18) 0.0156 1.0000 Uani . . . . . .
C39 C 0.7260(6) 0.7804(5) 0.5650(4) 0.0212 1.0000 Uani . . . . . .
C40 C 0.7364(4) 0.9168(3) 0.6244(2) 0.0254 1.0000 Uani . . . . . .
C41 C 0.5642(4) 0.9340(3) 0.5856(2) 0.0254 1.0000 Uani . . . . . .
C42 C 0.4848(6) 0.9119(4) 0.4591(4) 0.0208 1.0000 Uani . . . . . .
C43 C 0.4700(3) 0.7745(2) 0.40301(18) 0.0161 1.0000 Uani . . . . . .
C44 C 0.2948(6) 0.7868(4) 0.2235(4) 0.0176 1.0000 Uani . . . . . .
C45 C 0.2025(5) 0.7463(4) 0.1018(4) 0.0158 1.0000 Uani . U . . . .
C46 C 0.0911(6) 0.8113(5) 0.0562(4) 0.0209 1.0000 Uani . U . . . .
C47 C -0.0036(6) 0.7753(5) -0.0585(5) 0.0280 1.0000 Uani . U . . . .
C48 C 0.0082(6) 0.6738(5) -0.1289(5) 0.0242 1.0000 Uani . U . . . .
C49 C 0.1162(6) 0.6087(5) -0.0835(4) 0.0184 1.0000 Uani . . . . . .
C50 C 0.2150(5) 0.6419(4) 0.0323(4) 0.0157 1.0000 Uani . . . . . .
C51 C 0.4232(6) 0.0608(4) 0.0200(4) 0.0200 1.0000 Uani . . . . . .
C52 C 0.3128(6) 0.0390(5) -0.1001(4) 0.0279 1.0000 Uani . . . . . .
C53 C 0.0285(6) 0.4573(5) -0.2614(5) 0.0244 1.0000 Uani . . . . . .
C54 C 0.0671(7) 0.3407(6) -0.3074(5) 0.0272 1.0000 Uani . . . . . .
O5 O 0.4674(4) 0.4208(3) 0.1738(3) 0.0178 1.0000 Uani . . . . . .
O6 O 0.3121(4) 0.5726(3) 0.0691(3) 0.0161 1.0000 Uani . . . . . .
O7 O 0.4360(4) 0.1846(3) 0.0798(3) 0.0213 1.0000 Uani . . . . . .
O8 O 0.1372(4) 0.5058(4) -0.1458(3) 0.0218 1.0000 Uani . . . . . .
O52 O 0.1274(5) 0.7068(4) 0.5897(3) 0.0281 1.0000 Uani . . . . . .
H1 H 0.3594 0.4391 -0.0624 0.0407 1.0000 Uiso . . . . . .
H2 H 0.4330 0.3614 -0.0092 0.0407 1.0000 Uiso . . . . . .
H3 H 0.0877 0.7227 0.5288 0.0357 1.0000 Uiso . . . . . .
H4 H 0.1678 0.6488 0.5826 0.0357 1.0000 Uiso . . . . . .
H31 H -0.1253 0.9993 0.3013 0.0216 1.0000 Uiso . . . . . .
H41 H -0.3335 0.8843 0.1193 0.0256 1.0000 Uiso . . . . . .
H51 H -0.3576 0.6704 0.0389 0.0234 1.0000 Uiso . . . . . .
H71 H -0.2462 0.5015 0.0313 0.0184 1.0000 Uiso . . . . . .
H81 H 0.0506 0.4058 0.0608 0.0196 1.0000 Uiso . . . . . .
H91 H -0.2009 0.3759 -0.0839 0.0270 1.0000 Uiso . . . . . .
H92 H -0.3010 0.2640 -0.0402 0.0270 1.0000 Uiso . . . . . .
H101 H -0.2456 0.1610 -0.1832 0.0360 1.0000 Uiso . . . . . .
H102 H -0.0505 0.2473 -0.1231 0.0360 1.0000 Uiso . . . . . .
H111 H -0.2308 0.0459 -0.0458 0.0319 1.0000 Uiso . . . . . .
H112 H -0.0911 0.0373 -0.0919 0.0319 1.0000 Uiso . . . . . .
H121 H 0.1201 0.1974 0.0635 0.0291 1.0000 Uiso . . . . . .
H122 H 0.0170 0.0847 0.1052 0.0291 1.0000 Uiso . . . . . .
H131 H -0.1395 0.2117 0.1366 0.0197 1.0000 Uiso . . . . . .
H141 H 0.2166 0.2060 0.2643 0.0258 1.0000 Uiso . . . . . .
H161 H 0.4375 0.1987 0.4187 0.0310 1.0000 Uiso . . . . . .
H171 H 0.6123 0.2674 0.6047 0.0333 1.0000 Uiso . . . . . .
H181 H 0.5963 0.4437 0.7230 0.0287 1.0000 Uiso . . . . . .
H211 H -0.0260 1.0270 0.4910 0.0220 1.0000 Uiso . . . . . .
H212 H 0.1340 1.0952 0.4643 0.0220 1.0000 Uiso . . . . . .
H221 H 0.2136 1.1362 0.6590 0.0297 1.0000 Uiso . . . . . .
H222 H 0.1497 0.9819 0.6486 0.0297 1.0000 Uiso . . . . . .
H223 H 0.3097 1.0501 0.6219 0.0297 1.0000 Uiso . . . . . .
H231 H 0.6270 0.6639 0.7888 0.0264 1.0000 Uiso . . . . . .
H232 H 0.4858 0.5676 0.8185 0.0264 1.0000 Uiso . . . . . .
H241 H 0.5435 0.7892 0.9043 0.0302 1.0000 Uiso . . . . . .
H242 H 0.4960 0.8214 0.7867 0.0302 1.0000 Uiso . . . . . .
H243 H 0.3548 0.7252 0.8165 0.0302 1.0000 Uiso . . . . . .
H331 H 0.6248 0.0793 0.2156 0.0262 1.0000 Uiso . . . . . .
H341 H 0.8340 0.1878 0.3970 0.0300 1.0000 Uiso . . . . . .
H351 H 0.8736 0.4054 0.4778 0.0245 1.0000 Uiso . . . . . .
H371 H 0.7941 0.5930 0.4807 0.0169 1.0000 Uiso . . . . . .
H381 H 0.7165 0.8280 0.4179 0.0184 1.0000 Uiso . . . . . .
H391 H 0.8386 0.7776 0.5848 0.0242 1.0000 Uiso . . . . . .
H392 H 0.6580 0.7111 0.5876 0.0242 1.0000 Uiso . . . . . .
H401 H 0.7759 0.9241 0.7035 0.0296 1.0000 Uiso . . . . . .
H402 H 0.8163 0.9862 0.6091 0.0296 1.0000 Uiso . . . . . .
H411 H 0.5793 1.0229 0.6203 0.0298 1.0000 Uiso . . . . . .
H412 H 0.4880 0.8705 0.6080 0.0298 1.0000 Uiso . . . . . .
H421 H 0.5554 0.9791 0.4361 0.0261 1.0000 Uiso . . . . . .
H422 H 0.3731 0.9173 0.4377 0.0261 1.0000 Uiso . . . . . .
H431 H 0.4001 0.7104 0.4287 0.0196 1.0000 Uiso . . . . . .
H441 H 0.2785 0.8589 0.2641 0.0229 1.0000 Uiso . . . . . .
H461 H 0.0803 0.8805 0.1043 0.0284 1.0000 Uiso . . . . . .
H471 H -0.0779 0.8215 -0.0892 0.0311 1.0000 Uiso . . . . . .
H481 H -0.0575 0.6497 -0.2081 0.0296 1.0000 Uiso . . . . . .
H511 H 0.5348 0.0634 0.0257 0.0229 1.0000 Uiso . . . . . .
H512 H 0.3741 -0.0102 0.0497 0.0229 1.0000 Uiso . . . . . .
H521 H 0.3023 -0.0443 -0.1429 0.0295 1.0000 Uiso . . . . . .
H522 H 0.3625 0.1106 -0.1292 0.0295 1.0000 Uiso . . . . . .
H523 H 0.2018 0.0371 -0.1051 0.0295 1.0000 Uiso . . . . . .
H531 H 0.0516 0.5264 -0.2999 0.0286 1.0000 Uiso . . . . . .
H532 H -0.0890 0.4292 -0.2704 0.0286 1.0000 Uiso . . . . . .
H541 H -0.0035 0.3058 -0.3857 0.0311 1.0000 Uiso . . . . . .
H542 H 0.1854 0.3697 -0.2981 0.0311 1.0000 Uiso . . . . . .
H543 H 0.0448 0.2724 -0.2685 0.0311 1.0000 Uiso . . . . . .

loop_
_atom_site_aniso_label
_atom_site_aniso_U_11
_atom_site_aniso_U_22
_atom_site_aniso_U_33
_atom_site_aniso_U_23
_atom_site_aniso_U_13
_atom_site_aniso_U_12
Cu1 0.0152(2) 0.0113(2) 0.0122(3) 0.0016(2) 0.0040(2) 0.0065(2)
N1 0.0172(12) 0.0104(10) 0.0127(11) -0.0001(8) 0.0050(9) 0.0048(9)
N2 0.0202(13) 0.0125(11) 0.0171(11) 0.0029(8) 0.0093(9) 0.0076(9)
C1 0.0113(15) 0.0173(17) 0.020(2) 0.0108(14) 0.0081(14) 0.0108(13)
C2 0.0160(17) 0.0218(19) 0.016(2) 0.0085(15) 0.0058(15) 0.0088(14)
C3 0.0223(15) 0.0192(17) 0.0165(18) 0.0082(14) 0.0074(13) 0.0168(13)
C4 0.0262(18) 0.028(2) 0.0083(15) 0.0048(13) 0.0008(13) 0.0150(15)
C5 0.0188(18) 0.0234(18) 0.015(2) 0.0069(15) 0.0055(15) 0.0153(15)
C6 0.0163(17) 0.0226(19) 0.014(2) 0.0053(15) 0.0070(16) 0.0092(15)
C7 0.0159(14) 0.0180(14) 0.0112(13) 0.0022(10) 0.0066(11) 0.0065(11)
C8 0.0200(10) 0.0125(9) 0.0172(9) 0.0007(7) 0.0105(8) 0.0047(8)
C9 0.0287(19) 0.0203(18) 0.0176(19) 0.0025(14) 0.0052(15) 0.0102(14)
C10 0.0427(17) 0.0248(13) 0.0204(11) -0.0007(10) 0.0120(12) 0.0125(12)
C11 0.0364(14) 0.0173(10) 0.0271(12) -0.0052(9) 0.0117(11) 0.0079(10)
C12 0.0283(17) 0.0190(15) 0.0252(17) 0.0008(12) 0.0122(14) 0.0106(13)
C13 0.0196(10) 0.0119(8) 0.0170(9) -0.0007(7) 0.0086(8) 0.0037(7)
C14 0.0230(15) 0.0162(14) 0.0268(17) 0.0081(12) 0.0139(13) 0.0112(12)
C15 0.0186(19) 0.0152(19) 0.027(3) 0.0097(17) 0.0110(19) 0.0082(16)
C16 0.0208(19) 0.022(2) 0.040(3) 0.0096(19) 0.0150(19) 0.0147(16)
C17 0.0201(16) 0.0240(18) 0.031(2) 0.0118(15) 0.0074(15) 0.0164(14)
C18 0.0217(16) 0.0256(17) 0.0251(19) 0.0085(14) 0.0059(14) 0.0095(13)
C19 0.0145(14) 0.0169(15) 0.0208(19) 0.0080(13) 0.0028(13) 0.0053(11)
C20 0.0176(18) 0.0156(18) 0.016(2) 0.0046(15) 0.0058(16) 0.0039(14)
C21 0.0203(15) 0.0109(14) 0.0160(16) -0.0058(12) 0.0036(13) 0.0049(12)
C22 0.031(2) 0.0207(17) 0.027(2) -0.0019(16) 0.0101(18) 0.0126(16)
C23 0.0258(17) 0.0272(18) 0.0148(17) 0.0035(13) -0.0010(13) 0.0078(13)
C24 0.035(2) 0.0236(16) 0.0159(17) 0.0027(13) 0.0026(14) 0.0086(14)
O1 0.0174(14) 0.0133(13) 0.0144(16) 0.0036(12) 0.0051(12) 0.0088(11)
O2 0.0211(15) 0.0184(15) 0.0162(17) 0.0056(13) 0.0032(13) 0.0092(12)
O3 0.0235(13) 0.0160(13) 0.0151(16) -0.0017(11) 0.0010(12) 0.0114(11)
O4 0.0182(11) 0.0254(12) 0.0148(12) 0.0045(9) 0.0024(9) 0.0123(9)
O51 0.0399(15) 0.0397(17) 0.0211(15) 0.0106(13) 0.0112(12) 0.0261(13)
Cu2 0.0153(2) 0.0130(2) 0.0126(3) 0.0015(2) 0.0044(2) 0.0071(2)
N3 0.0157(12) 0.0151(11) 0.0142(11) 0.0007(8) 0.0052(9) 0.0051(9)
N4 0.0178(12) 0.0157(11) 0.0162(10) 0.0035(8) 0.0081(9) 0.0062(9)
C31 0.0179(17) 0.0122(16) 0.0082(16) -0.0026(12) 0.0048(14) 0.0038(13)
C32 0.0180(17) 0.0093(14) 0.0128(18) -0.0013(12) 0.0065(15) 0.0065(13)
C33 0.0225(17) 0.0176(17) 0.021(2) 0.0009(15) 0.0082(15) 0.0081(13)
C34 0.0259(19) 0.0229(18) 0.029(2) 0.0087(16) 0.0121(17) 0.0209(16)
C35 0.022(2) 0.026(2) 0.015(2) -0.0004(16) 0.0031(17) 0.0103(16)
C36 0.0164(17) 0.0124(16) 0.0106(18) -0.0002(13) 0.0038(15) 0.0069(14)
C37 0.0139(12) 0.0172(13) 0.0144(14) 0.0008(10) 0.0053(10) 0.0057(10)
C38 0.0187(10) 0.0129(8) 0.0149(9) -0.0006(7) 0.0093(8) 0.0038(8)
C39 0.0241(17) 0.0214(18) 0.0153(18) -0.0039(14) 0.0079(15) 0.0075(14)
C40 0.0258(13) 0.0254(13) 0.0203(11) -0.0063(9) 0.0087(10) 0.0081(10)
C41 0.0295(12) 0.0245(11) 0.0209(10) -0.0046(8) 0.0120(9) 0.0097(10)
C42 0.0256(16) 0.0161(13) 0.0227(15) 0.0000(11) 0.0122(13) 0.0092(11)
C43 0.0197(10) 0.0147(9) 0.0144(8) 0.0004(7) 0.0093(7) 0.0050(8)
C44 0.0228(15) 0.0142(13) 0.0202(15) 0.0048(11) 0.0117(12) 0.0087(11)
C45 0.0142(17) 0.0152(18) 0.020(2) 0.0043(16) 0.0074(17) 0.0078(15)
C46 0.0208(18) 0.0184(19) 0.027(2) 0.0119(17) 0.0086(16) 0.0105(15)
C47 0.0186(16) 0.027(2) 0.039(2) 0.0143(17) 0.0062(16) 0.0125(14)
C48 0.0209(16) 0.0258(17) 0.027(2) 0.0137(15) 0.0043(14) 0.0132(13)
C49 0.0176(15) 0.0193(16) 0.0206(19) 0.0071(14) 0.0074(14) 0.0090(12)
C50 0.0119(16) 0.0163(18) 0.024(2) 0.0115(16) 0.0069(16) 0.0097(14)
C51 0.0233(17) 0.0158(16) 0.027(2) 0.0061(14) 0.0124(16) 0.0117(13)
C52 0.030(2) 0.0232(19) 0.0161(19) -0.0077(15) -0.0010(16) 0.0062(16)
C53 0.0230(16) 0.0283(18) 0.0183(18) 0.0081(14) 0.0006(13) 0.0116(13)
C54 0.0303(18) 0.032(2) 0.0162(17) 0.0060(14) 0.0059(14) 0.0101(15)
O5 0.0217(15) 0.0173(15) 0.0118(16) 0.0012(12) 0.0009(13) 0.0109(12)
O6 0.0167(14) 0.0165(14) 0.0172(17) 0.0023(12) 0.0043(13) 0.0120(11)
O7 0.0271(15) 0.0182(14) 0.0156(16) -0.0010(12) 0.0024(13) 0.0127(12)
O8 0.0243(12) 0.0226(12) 0.0168(12) 0.0034(10) 0.0038(10) 0.0114(10)
O52 0.0395(15) 0.0341(15) 0.0172(14) 0.0072(11) 0.0084(11) 0.0247(12)

loop_
_atom_type_symbol
_atom_type_scat_dispersion_real
_atom_type_scat_dispersion_imag
_atom_type_scat_Cromer_Mann_a1
_atom_type_scat_Cromer_Mann_b1
_atom_type_scat_Cromer_Mann_a2
_atom_type_scat_Cromer_Mann_b2
_atom_type_scat_Cromer_Mann_a3
_atom_type_scat_Cromer_Mann_b3
_atom_type_scat_Cromer_Mann_a4
_atom_type_scat_Cromer_Mann_b4
_atom_type_scat_Cromer_Mann_c
_atom_type_scat_source
C 0.0033 0.0016 2.3100 20.8439 1.0200 10.2075 1.5886 0.5687 0.8650 51.6512 0.2156 'International Tables Vol C 4.2.6.8 and 6.1.1.4'
H 0.0000 0.0000 0.4930 10.5109 0.3229 26.1257 0.1402 3.1424 0.0408 57.7998 0.0030 'International Tables Vol C 4.2.6.8 and 6.1.1.4'
N 0.0061 0.0033 12.2126 0.0057 3.1322 9.8933 2.0125 28.9975 1.1663 0.5826 -11.5290 'International Tables Vol C 4.2.6.8 and 6.1.1.4'
O 0.0106 0.0060 3.0485 13.2771 2.2868 5.7011 1.5463 0.3239 0.8670 32.9089 0.2508 'International Tables Vol C 4.2.6.8 and 6.1.1.4'
Cu 0.3201 1.2651 13.3380 3.5828 7.1676 0.2470 5.6158 11.3966 1.6735 64.8126 1.1910 'International Tables Vol C 4.2.6.8 and 6.1.1.4'

loop_
_geom_angle_atom_site_label_1
_geom_angle_site_symmetry_1
_geom_angle_atom_site_label_2
_geom_angle_site_symmetry_2
_geom_angle_atom_site_label_3
_geom_angle_site_symmetry_3
_geom_angle
_geom_angle_publ_flag
N1 . Cu1 . N2 . 84.32(15) yes
N1 . Cu1 . O1 . 93.25(14) yes
N2 . Cu1 . O1 . 175.52(13) yes
N1 . Cu1 . O2 . 176.79(15) yes
N2 . Cu1 . O2 . 92.91(15) yes
O1 . Cu1 . O2 . 89.41(15) yes
Cu1 . N1 . C7 . 125.9(3) yes
Cu1 . N1 . C8 . 112.8(2) yes
C7 . N1 . C8 . 121.3(3) yes
Cu1 . N2 . C13 . 111.9(2) yes
Cu1 . N2 . C14 . 125.3(3) yes
C13 . N2 . C14 . 122.8(3) yes
C2 . C1 . C6 . 118.4(4) yes
C2 . C1 . O1 . 116.5(4) yes
C6 . C1 . O1 . 125.1(4) yes
C1 . C2 . C3 . 121.0(4) yes
C1 . C2 . O3 . 115.1(4) yes
C3 . C2 . O3 . 123.9(4) yes
C2 . C3 . C4 . 119.4(4) yes
C2 . C3 . H31 . 120.2 no
C4 . C3 . H31 . 120.4 no
C3 . C4 . C5 . 120.0(4) yes
C3 . C4 . H41 . 119.8 no
C5 . C4 . H41 . 120.2 no
C4 . C5 . C6 . 121.3(4) yes
C4 . C5 . H51 . 119.5 no
C6 . C5 . H51 . 119.2 no
C5 . C6 . C1 . 119.7(4) yes
C5 . C6 . C7 . 116.9(4) yes
C1 . C6 . C7 . 122.9(4) yes
C6 . C7 . N1 . 125.0(4) yes
C6 . C7 . H71 . 117.3 no
N1 . C7 . H71 . 117.7 no
N1 . C8 . C9 . 117.2(3) yes
N1 . C8 . C13 . 106.6(2) yes
C9 . C8 . C13 . 111.5(2) yes
N1 . C8 . H81 . 107.1 no
C9 . C8 . H81 . 106.9 no
C13 . C8 . H81 . 107.0 no
C8 . C9 . C10 . 109.8(4) yes
C8 . C9 . H91 . 109.4 no
C10 . C9 . H91 . 109.4 no
C8 . C9 . H92 . 109.5 no
C10 . C9 . H92 . 109.4 no
H91 . C9 . H92 . 109.3 no
C9 . C10 . C11 . 111.5(3) yes
C9 . C10 . H101 . 109.1 no
C11 . C10 . H101 . 109.0 no
C9 . C10 . H102 . 108.8 no
C11 . C10 . H102 . 109.0 no
H101 . C10 . H102 . 109.4 no
C10 . C11 . C12 . 112.5(3) yes
C10 . C11 . H111 . 108.8 no
C12 . C11 . H111 . 108.8 no
C10 . C11 . H112 . 108.6 no
C12 . C11 . H112 . 108.7 no
H111 . C11 . H112 . 109.4 no
C11 . C12 . C13 . 109.7(3) yes
C11 . C12 . H121 . 109.3 no
C13 . C12 . H121 . 109.5 no
C11 . C12 . H122 . 109.3 no
C13 . C12 . H122 . 109.4 no
H121 . C12 . H122 . 109.6 no
C8 . C13 . C12 . 110.7(2) yes
C8 . C13 . N2 . 106.90(19) yes
C12 . C13 . N2 . 116.4(3) yes
C8 . C13 . H131 . 107.5 no
C12 . C13 . H131 . 107.5 no
N2 . C13 . H131 . 107.5 no
N2 . C14 . C15 . 125.2(4) yes
N2 . C14 . H141 . 117.2 no
C15 . C14 . H141 . 117.5 no
C14 . C15 . C16 . 117.3(5) yes
C14 . C15 . C20 . 122.4(5) yes
C16 . C15 . C20 . 120.2(5) yes
C15 . C16 . C17 . 121.7(5) yes
C15 . C16 . H161 . 119.4 no
C17 . C16 . H161 . 118.8 no
C16 . C17 . C18 . 119.4(5) yes
C16 . C17 . H171 . 120.6 no
C18 . C17 . H171 . 120.0 no
C17 . C18 . C19 . 121.3(5) yes
C17 . C18 . H181 . 119.2 no
C19 . C18 . H181 . 119.5 no
C18 . C19 . C20 . 120.9(5) yes
C18 . C19 . O4 . 126.1(5) yes
C20 . C19 . O4 . 113.0(4) yes
C19 . C20 . C15 . 116.4(5) yes
C19 . C20 . O2 . 117.3(4) yes
C15 . C20 . O2 . 126.3(5) yes
C22 . C21 . O3 . 105.8(4) yes
C22 . C21 . H211 . 110.7 no
O3 . C21 . H211 . 110.5 no
C22 . C21 . H212 . 110.2 no
O3 . C21 . H212 . 110.1 no
H211 . C21 . H212 . 109.4 no
C21 . C22 . H221 . 109.2 no
C21 . C22 . H222 . 109.4 no
H221 . C22 . H222 . 109.5 no
C21 . C22 . H223 . 109.7 no
H221 . C22 . H223 . 109.5 no
H222 . C22 . H223 . 109.5 no
C24 . C23 . O4 . 107.4(4) yes
C24 . C23 . H231 . 110.0 no
O4 . C23 . H231 . 109.8 no
C24 . C23 . H232 . 110.0 no
O4 . C23 . H232 . 110.2 no
H231 . C23 . H232 . 109.5 no
C23 . C24 . H241 . 109.9 no
C23 . C24 . H242 . 109.2 no
H241 . C24 . H242 . 109.2 no
C23 . C24 . H243 . 109.4 no
H241 . C24 . H243 . 109.7 no
H242 . C24 . H243 . 109.5 no
C1 . O1 . Cu1 . 125.6(3) yes
C20 . O2 . Cu1 . 126.0(3) yes
C21 . O3 . C2 . 118.2(4) yes
C23 . O4 . C19 . 117.3(4) yes
H1 . O51 . H2 . 109.6 no
N3 . Cu2 . N4 . 84.30(16) yes
N3 . Cu2 . O5 . 94.27(15) yes
N4 . Cu2 . O5 . 165.55(13) yes
N3 . Cu2 . O6 . 170.85(13) yes
N4 . Cu2 . O6 . 94.00(14) yes
O5 . Cu2 . O6 . 89.59(15) yes
Cu2 . N3 . C37 . 125.2(3) yes
Cu2 . N3 . C38 . 112.0(2) yes
C37 . N3 . C38 . 122.6(3) yes
Cu2 . N4 . C43 . 112.5(2) yes
Cu2 . N4 . C44 . 125.8(3) yes
C43 . N4 . C44 . 121.6(3) yes
C32 . C31 . C36 . 115.2(4) yes
C32 . C31 . O5 . 119.0(4) yes
C36 . C31 . O5 . 125.9(4) yes
C31 . C32 . C33 . 122.4(4) yes
C31 . C32 . O7 . 111.7(4) yes
C33 . C32 . O7 . 125.9(4) yes
C32 . C33 . C34 . 121.4(4) yes
C32 . C33 . H331 . 119.4 no
C34 . C33 . H331 . 119.1 no
C33 . C34 . C35 . 119.2(5) yes
C33 . C34 . H341 . 120.6 no
C35 . C34 . H341 . 120.2 no
C34 . C35 . C36 . 120.8(5) yes
C34 . C35 . H351 . 119.6 no
C36 . C35 . H351 . 119.5 no
C31 . C36 . C35 . 120.9(4) yes
C31 . C36 . C37 . 122.2(4) yes
C35 . C36 . C37 . 116.9(4) yes
C36 . C37 . N3 . 125.5(4) yes
C36 . C37 . H371 . 117.5 no
N3 . C37 . H371 . 117.0 no
N3 . C38 . C39 . 115.8(3) yes
N3 . C38 . C43 . 107.0(2) yes
C39 . C38 . C43 . 111.8(2) yes
N3 . C38 . H381 . 107.2 no
C39 . C38 . H381 . 107.2 no
C43 . C38 . H381 . 107.5 no
C38 . C39 . C40 . 109.6(4) yes
C38 . C39 . H391 . 109.5 no
C40 . C39 . H391 . 109.6 no
C38 . C39 . H392 . 109.2 no
C40 . C39 . H392 . 109.3 no
H391 . C39 . H392 . 109.6 no
C39 . C40 . C41 . 112.1(3) yes
C39 . C40 . H401 . 108.7 no
C41 . C40 . H401 . 108.9 no
C39 . C40 . H402 . 108.8 no
C41 . C40 . H402 . 108.9 no
H401 . C40 . H402 . 109.5 no
C40 . C41 . C42 . 112.4(3) yes
C40 . C41 . H411 . 108.8 no
C42 . C41 . H411 . 108.8 no
C40 . C41 . H412 . 108.7 no
C42 . C41 . H412 . 108.6 no
H411 . C41 . H412 . 109.5 no
C41 . C42 . C43 . 109.3(3) yes
C41 . C42 . H421 . 109.6 no
C43 . C42 . H421 . 109.6 no
C41 . C42 . H422 . 109.6 no
C43 . C42 . H422 . 109.4 no
H421 . C42 . H422 . 109.3 no
C38 . C43 . C42 . 111.2(2) yes
C38 . C43 . N4 . 106.64(19) yes
C42 . C43 . N4 . 117.2(3) yes
C38 . C43 . H431 . 107.2 no
C42 . C43 . H431 . 107.1 no
N4 . C43 . H431 . 107.0 no
N4 . C44 . C45 . 125.6(4) yes
N4 . C44 . H441 . 117.4 no
C45 . C44 . H441 . 117.0 no
C44 . C45 . C46 . 116.9(4) yes
C44 . C45 . C50 . 122.8(4) yes
C46 . C45 . C50 . 120.2(5) yes
C45 . C46 . C47 . 119.8(5) yes
C45 . C46 . H461 . 119.8 no
C47 . C46 . H461 . 120.4 no
C46 . C47 . C48 . 121.0(5) yes
C46 . C47 . H471 . 119.3 no
C48 . C47 . H471 . 119.7 no
C47 . C48 . C49 . 119.0(5) yes
C47 . C48 . H481 . 120.6 no
C49 . C48 . H481 . 120.4 no
C48 . C49 . C50 . 121.9(5) yes
C48 . C49 . O8 . 123.8(5) yes
C50 . C49 . O8 . 114.3(4) yes
C49 . C50 . C45 . 118.0(4) yes
C49 . C50 . O6 . 118.0(4) yes
C45 . C50 . O6 . 124.0(5) yes
C52 . C51 . O7 . 108.0(4) yes
C52 . C51 . H511 . 109.4 no
O7 . C51 . H511 . 109.6 no
C52 . C51 . H512 . 110.2 no
O7 . C51 . H512 . 110.1 no
H511 . C51 . H512 . 109.5 no
C51 . C52 . H521 . 109.8 no
C51 . C52 . H522 . 109.7 no
H521 . C52 . H522 . 109.4 no
C51 . C52 . H523 . 109.0 no
H521 . C52 . H523 . 109.5 no
H522 . C52 . H523 . 109.4 no
C54 . C53 . O8 . 107.0(4) yes
C54 . C53 . H531 . 110.0 no
O8 . C53 . H531 . 109.9 no
C54 . C53 . H532 . 110.1 no
O8 . C53 . H532 . 110.3 no
H531 . C53 . H532 . 109.4 no
C53 . C54 . H541 . 109.3 no
C53 . C54 . H542 . 109.7 no
H541 . C54 . H542 . 109.1 no
C53 . C54 . H543 . 109.8 no
H541 . C54 . H543 . 109.6 no
H542 . C54 . H543 . 109.4 no
C31 . O5 . Cu2 . 126.7(3) yes
C50 . O6 . Cu2 . 127.8(3) yes
C51 . O7 . C32 . 118.0(4) yes
C53 . O8 . C49 . 117.4(4) yes
H3 . O52 . H4 . 109.4 no

loop_
_geom_bond_atom_site_label_1
_geom_bond_site_symmetry_1
_geom_bond_atom_site_label_2
_geom_bond_site_symmetry_2
_geom_bond_distance
_geom_bond_publ_flag
Cu1 . N1 . 1.937(4) yes
Cu1 . N2 . 1.956(3) yes
Cu1 . O1 . 1.912(3) yes
Cu1 . O2 . 1.915(4) yes
N1 . C7 . 1.277(5) yes
N1 . C8 . 1.478(4) yes
N2 . C13 . 1.476(4) yes
N2 . C14 . 1.305(6) yes
C1 . C2 . 1.423(6) yes
C1 . C6 . 1.405(7) yes
C1 . O1 . 1.323(5) yes
C2 . C3 . 1.401(6) yes
C2 . O3 . 1.372(6) yes
C3 . C4 . 1.407(7) yes
C3 . H31 . 0.960 no
C4 . C5 . 1.376(7) yes
C4 . H41 . 0.962 no
C5 . C6 . 1.414(6) yes
C5 . H51 . 0.960 no
C6 . C7 . 1.430(7) yes
C7 . H71 . 0.961 no
C8 . C9 . 1.517(6) yes
C8 . C13 . 1.530(3) yes
C8 . H81 . 0.960 no
C9 . C10 . 1.525(6) yes
C9 . H91 . 0.961 no
C9 . H92 . 0.960 no
C10 . C11 . 1.523(4) yes
C10 . H101 . 0.960 no
C10 . H102 . 0.961 no
C11 . C12 . 1.525(6) yes
C11 . H111 . 0.960 no
C11 . H112 . 0.961 no
C12 . C13 . 1.528(5) yes
C12 . H121 . 0.959 no
C12 . H122 . 0.959 no
C13 . H131 . 0.960 no
C14 . C15 . 1.409(8) yes
C14 . H141 . 0.960 no
C15 . C16 . 1.439(7) yes
C15 . C20 . 1.429(7) yes
C16 . C17 . 1.342(8) yes
C16 . H161 . 0.957 no
C17 . C18 . 1.418(8) yes
C17 . H171 . 0.961 no
C18 . C19 . 1.381(7) yes
C18 . H181 . 0.958 no
C19 . C20 . 1.450(8) yes
C19 . O4 . 1.352(7) yes
C20 . O2 . 1.288(6) yes
C21 . C22 . 1.515(8) yes
C21 . O3 . 1.452(5) yes
C21 . H211 . 0.960 no
C21 . H212 . 0.961 no
C22 . H221 . 0.960 no
C22 . H222 . 0.959 no
C22 . H223 . 0.960 no
C23 . C24 . 1.503(8) yes
C23 . O4 . 1.445(7) yes
C23 . H231 . 0.961 no
C23 . H232 . 0.958 no
C24 . H241 . 0.960 no
C24 . H242 . 0.963 no
C24 . H243 . 0.957 no
O51 . H1 . 0.820 no
O51 . H2 . 0.819 no
Cu2 . N3 . 1.943(4) yes
Cu2 . N4 . 1.944(3) yes
Cu2 . O5 . 1.901(4) yes
Cu2 . O6 . 1.893(4) yes
N3 . C37 . 1.292(5) yes
N3 . C38 . 1.481(4) yes
N4 . C43 . 1.474(4) yes
N4 . C44 . 1.270(6) yes
C31 . C32 . 1.448(6) yes
C31 . C36 . 1.428(6) yes
C31 . O5 . 1.286(5) yes
C32 . C33 . 1.347(6) yes
C32 . O7 . 1.367(6) yes
C33 . C34 . 1.404(8) yes
C33 . H331 . 0.961 no
C34 . C35 . 1.369(7) yes
C34 . H341 . 0.959 no
C35 . C36 . 1.419(6) yes
C35 . H351 . 0.959 no
C36 . C37 . 1.441(6) yes
C37 . H371 . 0.960 no
C38 . C39 . 1.530(6) yes
C38 . C43 . 1.521(3) yes
C38 . H381 . 0.961 no
C39 . C40 . 1.539(6) yes
C39 . H391 . 0.959 no
C39 . H392 . 0.959 no
C40 . C41 . 1.522(4) yes
C40 . H401 . 0.960 no
C40 . H402 . 0.961 no
C41 . C42 . 1.523(6) yes
C41 . H411 . 0.960 no
C41 . H412 . 0.960 no
C42 . C43 . 1.518(5) yes
C42 . H421 . 0.961 no
C42 . H422 . 0.961 no
C43 . H431 . 0.959 no
C44 . C45 . 1.466(7) yes
C44 . H441 . 0.960 no
C45 . C46 . 1.400(6) yes
C45 . C50 . 1.411(7) yes
C46 . C47 . 1.391(8) yes
C46 . H461 . 0.962 no
C47 . C48 . 1.392(8) yes
C47 . H471 . 0.958 no
C48 . C49 . 1.379(6) yes
C48 . H481 . 0.962 no
C49 . C50 . 1.412(8) yes
C49 . O8 . 1.388(6) yes
C50 . O6 . 1.319(5) yes
C51 . C52 . 1.496(8) yes
C51 . O7 . 1.416(6) yes
C51 . H511 . 0.961 no
C51 . H512 . 0.959 no
C52 . H521 . 0.960 no
C52 . H522 . 0.960 no
C52 . H523 . 0.960 no
C53 . C54 . 1.506(8) yes
C53 . O8 . 1.425(7) yes
C53 . H531 . 0.962 no
C53 . H532 . 0.959 no
C54 . H541 . 0.961 no
C54 . H542 . 0.964 no
C54 . H543 . 0.957 no
O52 . H3 . 0.821 no
O52 . H4 . 0.820 no
